data_2204179
loop_
_publ_author_name
'Jian-Rong Su'
'Yu Liu'
'Duan-Jun Xu'

_publ_section_title
<i>catena</i>-Poly[[bis(1<i>H</i>-benzimidazole-\k<i>N</i>^3^)cobalt(II)]-\m-isophthalato-\k^2^<i>O</i>:<i>O</i>']
_journal_issue 9
_journal_name_full 'Acta Crystallographica Section E'
_journal_page_first m1298
_journal_page_last m1300
_journal_paper_doi 10.1107/S1600536804020446
_journal_volume 60
_journal_year 2004
_chemical_formula_iupac '[Co (C8 H4 O4) (C7 H6 N2)2]'
_chemical_formula_moiety 'C22 H16 Co N4 O4'
_chemical_formula_sum 'C22 H16 Co N4 O4'
_chemical_formula_weight 459.32
_chemical_name_systematic catena-Poly[[bis(1H-benzimidazole-\kN^3^)cobalt(II)]-\m-isophthalate-\k^2^O:O']
_space_group_IT_number 33
_symmetry_cell_setting orthorhombic
_symmetry_space_group_name_Hall 'P 2c -2n'
_symmetry_space_group_name_H-M 'P n a 21'
_atom_sites_solution_hydrogens geom
_atom_sites_solution_primary direct
_atom_sites_solution_secondary difmap
_audit_creation_method SHELXL-97
_cell_angle_alpha 90.00
_cell_angle_beta 90.00
_cell_angle_gamma 90.00
_cell_formula_units_Z 4
_cell_length_a 11.5641(5)
_cell_length_b 17.8801(3)
_cell_length_c 10.1058(4)
_cell_measurement_reflns_used 11734
_cell_measurement_temperature 295(2)
_cell_measurement_theta_max 26.0
_cell_measurement_theta_min 2.5
_cell_volume 2089.55(13)
_computing_cell_refinement PROCESS-AUTO
_computing_data_collection 'PROCESS-AUTO (Rigaku, 1998)'
_computing_data_reduction 'CrystalStructure (Rigaku/MSC, 2002)'
_computing_molecular_graphics 'ORTEP-3 for Windows (Farrugia, 1997)'
_computing_publication_material 'WinGX (Farrugia, 1999)'
_computing_structure_refinement 'SHELXL97 (Sheldrick, 1997)'
_computing_structure_solution 'SIR92 (Altomare et al., 1993)'
_diffrn_ambient_temperature 295(2)
_diffrn_detector_area_resol_mean 10.0
_diffrn_measured_fraction_theta_full 1.00
_diffrn_measured_fraction_theta_max 1.00
_diffrn_measurement_device_type 'Rigaku R-AXIS RAPID'
_diffrn_measurement_method \w
_diffrn_radiation_monochromator graphite
_diffrn_radiation_source 'fine-focus sealed tube'
_diffrn_radiation_type MoK\a
_diffrn_radiation_wavelength 0.71073
_diffrn_reflns_av_R_equivalents 0.059
_diffrn_reflns_av_sigmaI/netI 0.035
_diffrn_reflns_limit_h_max 15
_diffrn_reflns_limit_h_min -15
_diffrn_reflns_limit_k_max 23
_diffrn_reflns_limit_k_min -23
_diffrn_reflns_limit_l_max 11
_diffrn_reflns_limit_l_min -13
_diffrn_reflns_number 19285
_diffrn_reflns_theta_full 27.5
_diffrn_reflns_theta_max 27.5
_diffrn_reflns_theta_min 2.1
_diffrn_standards_decay_% 0
_diffrn_standards_interval_count 0
_diffrn_standards_interval_time 0
_diffrn_standards_number 0
_exptl_absorpt_coefficient_mu 0.858
_exptl_absorpt_correction_T_max 0.94
_exptl_absorpt_correction_T_min 0.87
_exptl_absorpt_correction_type multi-scan
_exptl_absorpt_process_details '(ABSCOR; Higashi, 1995)'
_exptl_crystal_colour red
_exptl_crystal_density_diffrn 1.460
_exptl_crystal_density_method 'not measured'
_exptl_crystal_description plate
_exptl_crystal_F_000 940
_exptl_crystal_size_max 0.31
_exptl_crystal_size_mid 0.14
_exptl_crystal_size_min 0.07
_refine_diff_density_max 0.37
_refine_diff_density_min -0.27
_refine_ls_abs_structure_details 'Flack (1983), 1880 Friedel Pairs'
_refine_ls_abs_structure_Flack -0.007(18)
_refine_ls_extinction_method none
_refine_ls_goodness_of_fit_ref 1.112
_refine_ls_hydrogen_treatment constr
_refine_ls_matrix_type full
_refine_ls_number_parameters 274
_refine_ls_number_reflns 4412
_refine_ls_number_restraints 1
_refine_ls_restrained_S_all 1.112
_refine_ls_R_factor_all 0.061
_refine_ls_R_factor_gt 0.046
_refine_ls_shift/su_max 0.000
_refine_ls_shift/su_mean 0.000
_refine_ls_structure_factor_coef Fsqd
_refine_ls_weighting_details 'calc w = 1/[\s^2^(Fo^2^)+(0.0332P)^2^+1.1303P] where P = (Fo^2^+2Fc^2^)/3'
_refine_ls_weighting_scheme calc
_refine_ls_wR_factor_gt 0.087
_refine_ls_wR_factor_ref 0.091
_reflns_number_gt 3681
_reflns_number_total 4412
_reflns_threshold_expression I>2\s(I)
_cod_data_source_file hb6081.cif
_cod_data_source_block I
_cod_depositor_comments
;
The following automatic conversions were performed:
'_symmetry_cell_setting' value 'Orthorhombic' changed to 'orthorhombic'
according to '/home/saulius/struct/CIF-dictionaries/cif_core.dic'
dictionary named 'cif_core.dic' version 2.4.1 from 2010-06-29.

Automatic conversion script
Id: cif_fix_enum 1527 2010-12-29 10:47:43Z saulius 

The following automatic conversions were performed:

'_symmetry_cell_setting' value 'Orthorhombic' changed to
'orthorhombic' according to
/home/saulius/struct/CIF-dictionaries/cif_core.dic dictionary named
'cif_core.dic' version 2.4.1 from 2010-06-29.

Automatic conversion script
Id: cif_fix_values 1715 2011-07-08 13:25:40Z adriana 
;
_cod_database_code 2204179
_cod_database_fobs_code 2204179

loop_
_symmetry_equiv_pos_as_xyz
'x, y, z'
'-x, -y, z+1/2'
'-x+1/2, y+1/2, z+1/2'
'x+1/2, -y+1/2, z'

loop_
_atom_site_label
_atom_site_fract_x
_atom_site_fract_y
_atom_site_fract_z
_atom_site_U_iso_or_equiv
_atom_site_adp_type
_atom_site_calc_flag
_atom_site_refinement_flags
_atom_site_occupancy
_atom_site_type_symbol
Co 0.23802(3) 0.61235(2) 0.24938(6) 0.02898(11) Uani d . 1 Co
O1 0.3661(3) 0.61072(15) 0.3849(3) 0.0371(7) Uani d . 1 O
O2 0.1997(3) 0.61796(18) 0.4894(3) 0.0442(9) Uani d . 1 O
O3 0.3429(3) 0.60549(15) 1.0945(3) 0.0367(7) Uani d . 1 O
O4 0.1801(3) 0.61551(17) 0.9809(3) 0.0407(8) Uani d . 1 O
N11 0.1733(2) 0.71739(13) 0.2462(4) 0.0361(5) Uani d . 1 N
N13 0.0600(3) 0.81448(18) 0.2902(3) 0.0493(9) Uani d . 1 N
H13 0.0019 0.8394 0.3200 0.059 Uiso calc R 1 H
N21 0.1265(2) 0.52450(14) 0.2550(4) 0.0339(5) Uani d . 1 N
N23 -0.01035(16) 0.44998(11) 0.3323(2) 0.0428(7) Uani d . 1 N
H23 -0.0676 0.4349 0.3795 0.051 Uiso calc R 1 H
C1 0.36774(16) 0.61011(11) 0.6223(2) 0.0324(10) Uani d . 1 C
C2 0.30532(16) 0.61474(11) 0.7388(2) 0.0297(6) Uani d . 1 C
H2 0.2256 0.6213 0.7347 0.036 Uiso calc R 1 H
C3 0.3583(3) 0.6099(2) 0.8609(4) 0.0346(10) Uani d . 1 C
C4 0.4761(5) 0.6015(3) 0.8673(5) 0.0635(17) Uani d . 1 C
H4 0.5129 0.5988 0.9490 0.076 Uiso calc R 1 H
C5 0.5405(3) 0.5971(3) 0.7512(7) 0.0827(16) Uani d . 1 C
H5 0.6204 0.5914 0.7558 0.099 Uiso calc R 1 H
C6 0.4877(4) 0.6010(3) 0.6306(5) 0.0569(15) Uani d . 1 C
H6 0.5315 0.5976 0.5537 0.068 Uiso calc R 1 H
C7 0.3069(4) 0.6138(2) 0.4936(4) 0.0321(10) Uani d . 1 C
C8 0.2873(5) 0.6103(2) 0.9867(4) 0.0319(10) Uani d . 1 C
C12 0.0775(3) 0.7412(2) 0.3030(4) 0.0443(9) Uani d . 1 C
H12 0.0268 0.7097 0.3478 0.053 Uiso calc R 1 H
C14 0.1809(4) 0.9147(3) 0.1826(5) 0.0628(13) Uani d . 1 C
H14 0.1323 0.9550 0.1996 0.075 Uiso calc R 1 H
C15 0.2847(5) 0.9234(3) 0.1188(6) 0.0799(17) Uani d . 1 C
H15 0.3075 0.9710 0.0923 0.096 Uiso calc R 1 H
C16 0.3570(5) 0.8630(3) 0.0927(6) 0.0742(15) Uani d . 1 C
H16 0.4276 0.8716 0.0514 0.089 Uiso calc R 1 H
C17 0.3277(4) 0.7916(2) 0.1258(5) 0.0530(11) Uani d . 1 C
H17 0.3752 0.7513 0.1052 0.064 Uiso calc R 1 H
C18 0.2228(3) 0.7818(2) 0.1922(3) 0.0370(8) Uani d . 1 C
C19 0.1527(3) 0.8430(2) 0.2199(4) 0.0422(10) Uani d . 1 C
C22 0.0419(3) 0.5162(2) 0.3417(4) 0.0383(8) Uani d . 1 C
H22 0.0211 0.5526 0.4029 0.046 Uiso calc R 1 H
C24 0.0287(4) 0.3377(2) 0.1884(5) 0.0551(11) Uani d . 1 C
H24 -0.0274 0.3062 0.2236 0.066 Uiso calc R 1 H
C25 0.1019(4) 0.3149(2) 0.0881(5) 0.0600(12) Uani d . 1 C
H25 0.0953 0.2665 0.0551 0.072 Uiso calc R 1 H
C26 0.1852(4) 0.3625(2) 0.0351(5) 0.0538(11) Uani d . 1 C
H26 0.2318 0.3451 -0.0333 0.065 Uiso calc R 1 H
C27 0.2006(3) 0.4341(2) 0.0806(4) 0.0412(9) Uani d . 1 C
H27 0.2564 0.4654 0.0443 0.049 Uiso calc R 1 H
C28 0.1292(3) 0.45808(19) 0.1838(4) 0.0336(8) Uani d . 1 C
C29 0.0438(3) 0.40984(19) 0.2331(5) 0.0393(9) Uani d . 1 C

loop_
_atom_site_aniso_label
_atom_site_aniso_U_11
_atom_site_aniso_U_22
_atom_site_aniso_U_33
_atom_site_aniso_U_12
_atom_site_aniso_U_13
_atom_site_aniso_U_23
Co 0.02640(19) 0.03588(18) 0.02467(18) -0.00371(17) 0.0021(3) 0.0002(3)
O1 0.0372(15) 0.0553(17) 0.0188(13) -0.0078(14) 0.0041(11) -0.0007(12)
O2 0.0349(18) 0.066(2) 0.0317(17) -0.0029(15) 0.0015(13) 0.0024(15)
O3 0.0358(17) 0.0549(17) 0.0192(14) -0.0024(13) -0.0018(12) -0.0012(13)
O4 0.0290(16) 0.066(2) 0.0272(15) -0.0108(13) 0.0045(12) -0.0068(14)
N11 0.0349(12) 0.0384(13) 0.0350(13) 0.0018(10) 0.004(2) 0.002(2)
N13 0.0418(18) 0.0535(19) 0.053(2) 0.0152(15) 0.0041(14) -0.0028(15)
N21 0.0300(12) 0.0400(13) 0.0318(14) -0.0051(10) 0.0030(18) 0.0001(19)
N23 0.0323(16) 0.0511(18) 0.0449(19) -0.0121(14) 0.0048(14) 0.0094(15)
C1 0.036(3) 0.039(2) 0.0218(19) -0.0039(19) 0.0030(15) -0.0033(17)
C2 0.0297(12) 0.0362(14) 0.0230(15) -0.0010(13) -0.0017(19) -0.003(2)
C3 0.033(2) 0.045(2) 0.026(2) -0.002(2) 0.0044(17) -0.0014(19)
C4 0.040(3) 0.129(5) 0.022(2) 0.007(3) 0.000(2) 0.002(3)
C5 0.0303(16) 0.183(5) 0.0347(19) 0.019(2) 0.000(3) 0.011(5)
C6 0.033(3) 0.111(4) 0.027(2) 0.009(3) 0.0083(19) 0.002(3)
C7 0.031(2) 0.035(2) 0.030(2) -0.0043(17) -0.0007(17) 0.0028(18)
C8 0.042(3) 0.034(2) 0.0191(19) -0.0097(18) -0.0027(16) -0.0011(17)
C12 0.038(2) 0.051(2) 0.045(2) -0.0003(17) 0.0116(16) 0.0048(17)
C14 0.078(3) 0.041(2) 0.069(3) 0.011(2) 0.003(3) 0.006(2)
C15 0.098(4) 0.044(3) 0.098(5) -0.006(3) 0.012(3) 0.024(3)
C16 0.077(4) 0.057(3) 0.089(4) -0.013(3) 0.030(3) 0.013(3)
C17 0.049(3) 0.050(2) 0.060(3) 0.001(2) 0.016(2) 0.008(2)
C18 0.042(2) 0.0376(19) 0.0310(18) -0.0006(16) -0.0007(15) 0.0013(15)
C19 0.044(2) 0.0448(19) 0.037(3) 0.0064(16) -0.0057(15) -0.0014(17)
C22 0.0309(18) 0.050(2) 0.034(2) -0.0013(16) 0.0047(15) 0.0024(17)
C24 0.048(2) 0.047(2) 0.070(3) -0.0118(19) -0.010(2) 0.008(2)
C25 0.068(3) 0.041(2) 0.070(3) 0.001(2) -0.019(3) -0.011(2)
C26 0.053(3) 0.054(2) 0.054(3) 0.012(2) -0.004(2) -0.010(2)
C27 0.038(2) 0.046(2) 0.039(2) -0.0008(17) 0.0002(17) 0.0018(18)
C28 0.0264(17) 0.039(2) 0.0357(18) -0.0009(14) -0.0084(14) 0.0047(16)
C29 0.0311(15) 0.0447(18) 0.042(3) -0.0052(13) -0.0070(19) 0.007(2)

loop_
_atom_type_symbol
_atom_type_description
_atom_type_scat_dispersion_real
_atom_type_scat_dispersion_imag
_atom_type_scat_source
C C 0.0033 0.0016 'International Tables Vol C Tables 4.2.6.8 and 6.1.1.4'
H H 0.0000 0.0000 'International Tables Vol C Tables 4.2.6.8 and 6.1.1.4'
N N 0.0061 0.0033 'International Tables Vol C Tables 4.2.6.8 and 6.1.1.4'
O O 0.0106 0.0060 'International Tables Vol C Tables 4.2.6.8 and 6.1.1.4'
Co Co 0.3494 0.9721 'International Tables Vol C Tables 4.2.6.8 and 6.1.1.4'

loop_
_geom_angle_atom_site_label_1
_geom_angle_atom_site_label_2
_geom_angle_atom_site_label_3
_geom_angle_site_symmetry_1
_geom_angle_site_symmetry_3
_geom_angle
_geom_angle_publ_flag
O1 Co O3 . 1_554 94.91(11) y
O1 Co N11 . . 107.21(12) y
O1 Co N21 . . 115.82(13) y
O3 Co N11 1_554 . 105.74(13) y
O3 Co N21 1_554 . 111.23(13) y
N11 Co N21 . . 118.91(10) y
C7 O1 Co . . 100.8(3) ?
C8 O3 Co . 1_556 111.3(3) ?
C12 N11 C18 . . 104.4(3) ?
C12 N11 Co . . 127.1(3) ?
C18 N11 Co . . 128.4(2) ?
C12 N13 C19 . . 107.2(3) ?
C12 N13 H13 . . 126.4 ?
C19 N13 H13 . . 126.4 ?
C22 N21 C28 . . 105.3(3) ?
C22 N21 Co . . 125.1(3) ?
C28 N21 Co . . 129.2(2) ?
C22 N23 C29 . . 107.9(2) ?
C22 N23 H23 . . 126.0 ?
C29 N23 H23 . . 126.0 ?
C2 C1 C6 . . 118.2(2) ?
C2 C1 C7 . . 119.8(2) ?
C6 C1 C7 . . 122.0(3) ?
C3 C2 C1 . . 121.72(18) ?
C3 C2 H2 . . 119.1 ?
C1 C2 H2 . . 119.1 ?
C4 C3 C2 . . 119.3(4) ?
C4 C3 C8 . . 120.0(4) ?
C2 C3 C8 . . 120.6(3) ?
C3 C4 C5 . . 119.8(5) ?
C3 C4 H4 . . 120.1 ?
C5 C4 H4 . . 120.1 ?
C6 C5 C4 . . 120.7(3) ?
C6 C5 H5 . . 119.7 ?
C4 C5 H5 . . 119.7 ?
C5 C6 C1 . . 120.2(4) ?
C5 C6 H6 . . 119.9 ?
C1 C6 H6 . . 119.9 ?
O2 C7 O1 . . 120.1(4) ?
O2 C7 C1 . . 120.5(3) ?
O1 C7 C1 . . 119.4(4) ?
O4 C8 O3 . . 123.4(4) ?
O4 C8 C3 . . 120.1(4) ?
O3 C8 C3 . . 116.5(4) ?
N11 C12 N13 . . 113.7(3) ?
N11 C12 H12 . . 123.1 ?
N13 C12 H12 . . 123.1 ?
C15 C14 C19 . . 116.2(4) ?
C15 C14 H14 . . 121.9 ?
C19 C14 H14 . . 121.9 ?
C14 C15 C16 . . 121.8(4) ?
C14 C15 H15 . . 119.1 ?
C16 C15 H15 . . 119.1 ?
C17 C16 C15 . . 122.1(5) ?
C17 C16 H16 . . 118.9 ?
C15 C16 H16 . . 118.9 ?
C16 C17 C18 . . 116.8(4) ?
C16 C17 H17 . . 121.6 ?
C18 C17 H17 . . 121.6 ?
C19 C18 N11 . . 109.4(3) ?
C19 C18 C17 . . 120.3(3) ?
N11 C18 C17 . . 130.3(3) ?
C14 C19 N13 . . 131.9(4) ?
C14 C19 C18 . . 122.7(4) ?
N13 C19 C18 . . 105.3(3) ?
N21 C22 N23 . . 112.8(3) ?
N21 C22 H22 . . 123.6 ?
N23 C22 H22 . . 123.6 ?
C29 C24 C25 . . 116.0(4) ?
C29 C24 H24 . . 122.0 ?
C25 C24 H24 . . 122.0 ?
C24 C25 C26 . . 121.7(4) ?
C24 C25 H25 . . 119.1 ?
C26 C25 H25 . . 119.1 ?
C27 C26 C25 . . 122.1(4) ?
C27 C26 H26 . . 119.0 ?
C25 C26 H26 . . 119.0 ?
C26 C27 C28 . . 117.4(4) ?
C26 C27 H27 . . 121.3 ?
C28 C27 H27 . . 121.3 ?
N21 C28 C27 . . 131.4(3) ?
N21 C28 C29 . . 109.1(3) ?
C27 C28 C29 . . 119.5(3) ?
C24 C29 N23 . . 131.8(4) ?
C24 C29 C28 . . 123.3(4) ?
N23 C29 C28 . . 104.9(3) ?

loop_
_geom_bond_atom_site_label_1
_geom_bond_atom_site_label_2
_geom_bond_site_symmetry_2
_geom_bond_distance
_geom_bond_publ_flag
Co O1 . 2.018(3) y
Co O3 1_554 1.984(3) y
Co N11 . 2.022(2) y
Co N21 . 2.033(2) y
O1 C7 . 1.295(6) ?
O2 C7 . 1.242(7) ?
O3 C8 . 1.269(5) ?
O4 C8 . 1.244(7) ?
N11 C12 . 1.318(4) ?
N11 C18 . 1.397(4) ?
N13 C12 . 1.333(5) ?
N13 C19 . 1.384(5) ?
N13 H13 . 0.8600 ?
N21 C22 . 1.322(4) ?
N21 C28 . 1.389(4) ?
N23 C22 . 1.332(4) ?
N23 C29 . 1.383(5) ?
N23 H23 . 0.8600 ?
C1 C2 . 1.384(3) ?
C1 C6 . 1.399(5) ?
C1 C7 . 1.480(5) ?
C2 C3 . 1.381(4) ?
C2 H2 . 0.9300 ?
C3 C4 . 1.373(6) ?
C3 C8 . 1.513(6) ?
C4 C5 . 1.392(8) ?
C4 H4 . 0.9300 ?
C5 C6 . 1.366(8) ?
C5 H5 . 0.9300 ?
C6 H6 . 0.9300 ?
C12 H12 . 0.9300 ?
C14 C15 . 1.371(7) ?
C14 C19 . 1.375(5) ?
C14 H14 . 0.9300 ?
C15 C16 . 1.391(7) ?
C15 H15 . 0.9300 ?
C16 C17 . 1.362(6) ?
C16 H16 . 0.9300 ?
C17 C18 . 1.397(5) ?
C17 H17 . 0.9300 ?
C18 C19 . 1.390(5) ?
C22 H22 . 0.9300 ?
C24 C29 . 1.378(6) ?
C24 C25 . 1.382(7) ?
C24 H24 . 0.9300 ?
C25 C26 . 1.392(6) ?
C25 H25 . 0.9300 ?
C26 C27 . 1.373(6) ?
C26 H26 . 0.9300 ?
C27 C28 . 1.398(5) ?
C27 H27 . 0.9300 ?
C28 C29 . 1.402(5) ?

loop_
_geom_hbond_atom_site_label_D
_geom_hbond_atom_site_label_H
_geom_hbond_atom_site_label_A
_geom_hbond_site_symmetry_A
_geom_hbond_distance_DH
_geom_hbond_distance_HA
_geom_hbond_distance_DA
_geom_hbond_angle_DHA
_geom_hbond_publ_flag
N13 H13 O1 4_465 0.86 1.92 2.781(5) 176 y
N23 H23 O4 2_564 0.86 1.89 2.735(4) 169 y
C22 H22 O2 . 0.93 2.53 2.978(5) 110 y
